data_4001839
loop_
_publ_author_name
'Zeilinger, Michael'
'Baran, Volodymyr'
'van W\"ullen, Leo'
'H\"aussermann, Ulrich'
'F\"assler, Thomas F.'

_publ_section_title
;
 Stabilizing the Phase Li15Si4through Lithium--Aluminum Substitution in
 Li15--xAlxSi4(0.4 &lt;x&lt; 0.8)---Single Crystal X-ray Structure
 Determination of Li15Si4and Li14.37Al0.63Si4
;
_journal_issue 20
_journal_name_full 'Chemistry of Materials'
_journal_page_first 4113
_journal_paper_doi 10.1021/cm402721n
_journal_volume 25
_journal_year 2013
_chemical_formula_analytical 'Al0.59 Li14.41 Si4'
_chemical_formula_moiety 'Al0.59 Li14.41 Si4'
_chemical_formula_sum 'Al0.59 Li14.41 Si4'
_chemical_formula_weight 228.13
_chemical_melting_point ?
_chemical_name_common 'Al-doped Lithium Silicide'
_chemical_name_systematic
; 
 ? 
;
_space_group_IT_number 220
_symmetry_cell_setting cubic
_symmetry_Int_Tables_number 220
_symmetry_space_group_name_Hall 'I -4bd 2c 3'
_symmetry_space_group_name_H-M 'I -4 3 d'
_atom_sites_solution_primary direct
_atom_sites_solution_secondary difmap
_audit_creation_method SHELXL-97
_cell_angle_alpha 90.00
_cell_angle_beta 90.00
_cell_angle_gamma 90.00
_cell_formula_units_Z 4
_cell_length_a 10.6640(12)
_cell_length_b 10.6640(12)
_cell_length_c 10.6640(12)
_cell_measurement_reflns_used 2000
_cell_measurement_temperature 298(2)
_cell_measurement_theta_max 30
_cell_measurement_theta_min 1.5
_cell_volume 1212.7(2)
_citation_year 2013
_computing_cell_refinement
;X-Area (1.26) - Software for STOE IPDS 2, Stoe & Cie.,
 Darmstadt (Germany), 2004.
;
_computing_data_collection
;X-Area (1.26) - Software for STOE IPDS 2, Stoe & Cie.,
 Darmstadt (Germany), 2004.
;
_computing_data_reduction
;X-Red (1.26) - Data Reduction Program, Stoe & Cie.,
 Darmstadt (Germany), 2004.
;
_computing_molecular_graphics 'Diamond 3 (Crystal Impact 2011)'
_computing_publication_material 'SHELXL-97 (Sheldrick, 1997)'
_computing_structure_refinement 'SHELXL-97 (Sheldrick, 1997)'
_computing_structure_solution 'SHELXS-97 (Sheldrick, 1997)'
_diffrn_ambient_temperature 298(2)
_diffrn_detector IPDS
_diffrn_detector_area_resol_mean 6.67
_diffrn_measured_fraction_theta_full 0.994
_diffrn_measured_fraction_theta_max 0.994
_diffrn_measurement_device_type 'STOE IPDS 2T'
_diffrn_measurement_method 'phi- and omega-rotation'
_diffrn_radiation_monochromator 'MONTEL optic'
_diffrn_radiation_source 'rotating anode FR591'
_diffrn_radiation_type MoK\a
_diffrn_radiation_wavelength 0.71073
_diffrn_reflns_av_R_equivalents 0.0576
_diffrn_reflns_av_sigmaI/netI 0.0089
_diffrn_reflns_limit_h_max 14
_diffrn_reflns_limit_h_min -14
_diffrn_reflns_limit_k_max 14
_diffrn_reflns_limit_k_min -14
_diffrn_reflns_limit_l_max 14
_diffrn_reflns_limit_l_min -14
_diffrn_reflns_number 14445
_diffrn_reflns_theta_full 29.18
_diffrn_reflns_theta_max 29.18
_diffrn_reflns_theta_min 4.68
_exptl_absorpt_coefficient_mu 0.464
_exptl_absorpt_correction_type none
_exptl_crystal_colour 'metallic silver'
_exptl_crystal_density_diffrn 1.250
_exptl_crystal_density_meas ?
_exptl_crystal_density_method 'not measured'
_exptl_crystal_description block
_exptl_crystal_F_000 427
_exptl_crystal_size_max 0.20
_exptl_crystal_size_mid 0.20
_exptl_crystal_size_min 0.15
_refine_diff_density_max 0.078
_refine_diff_density_min -0.072
_refine_diff_density_rms 0.023
_refine_ls_abs_structure_details 'Flack H D (1983), Acta Cryst. A39, 876-881'
_refine_ls_abs_structure_Flack 0.1(2)
_refine_ls_extinction_method none
_refine_ls_goodness_of_fit_ref 1.307
_refine_ls_matrix_type full
_refine_ls_number_parameters 17
_refine_ls_number_reflns 277
_refine_ls_number_restraints 0
_refine_ls_restrained_S_all 1.307
_refine_ls_R_factor_all 0.0129
_refine_ls_R_factor_gt 0.0128
_refine_ls_shift/su_max 0.000
_refine_ls_shift/su_mean 0.000
_refine_ls_structure_factor_coef Fsqd
_refine_ls_weighting_details 'calc w=1/[\s^2^(Fo^2^)+(0.0169P)^2^+0.0814P] where P=(Fo^2^+2Fc^2^)/3'
_refine_ls_weighting_scheme calc
_refine_ls_wR_factor_gt 0.0314
_refine_ls_wR_factor_ref 0.0315
_reflns_number_gt 276
_reflns_number_total 277
_reflns_threshold_expression >2sigma(I)
_cod_data_source_file cm402721n_si_005.cif
_cod_data_source_block Li14.41Al0.59Si4_298K
_cod_depositor_comments
;
The following automatic conversions were performed:

'_chemical_melting_point' value '-' was changed to '?' - the value is
undefined or not given.

Automatic conversion script
Id: cif_fix_values 1891 2012-01-12 08:04:46Z andrius 

The following automatic conversions were performed:

'_exptl_crystal_density_meas' value 'not measured' was changed to '?'
- the value is perceived as not measured.

Automatic conversion script
Id: cif_fix_values 3008 2015-01-20 13:52:24Z robertas 
;
_cod_database_code 4001839

loop_
_symmetry_equiv_pos_as_xyz
'x, y, z'
'-x+1/2, -y, z+1/2'
'-x, y+1/2, -z+1/2'
'x+1/2, -y+1/2, -z'
'z, x, y'
'z+1/2, -x+1/2, -y'
'-z+1/2, -x, y+1/2'
'-z, x+1/2, -y+1/2'
'y, z, x'
'-y, z+1/2, -x+1/2'
'y+1/2, -z+1/2, -x'
'-y+1/2, -z, x+1/2'
'y+1/4, x+1/4, z+1/4'
'-y+1/4, -x+3/4, z+3/4'
'y+3/4, -x+1/4, -z+3/4'
'-y+3/4, x+3/4, -z+1/4'
'x+1/4, z+1/4, y+1/4'
'-x+3/4, z+3/4, -y+1/4'
'-x+1/4, -z+3/4, y+3/4'
'x+3/4, -z+1/4, -y+3/4'
'z+1/4, y+1/4, x+1/4'
'z+3/4, -y+1/4, -x+3/4'
'-z+3/4, y+3/4, -x+1/4'
'-z+1/4, -y+3/4, x+3/4'
'x+1/2, y+1/2, z+1/2'
'-x+1, -y+1/2, z+1'
'-x+1/2, y+1, -z+1'
'x+1, -y+1, -z+1/2'
'z+1/2, x+1/2, y+1/2'
'z+1, -x+1, -y+1/2'
'-z+1, -x+1/2, y+1'
'-z+1/2, x+1, -y+1'
'y+1/2, z+1/2, x+1/2'
'-y+1/2, z+1, -x+1'
'y+1, -z+1, -x+1/2'
'-y+1, -z+1/2, x+1'
'y+3/4, x+3/4, z+3/4'
'-y+3/4, -x+5/4, z+5/4'
'y+5/4, -x+3/4, -z+5/4'
'-y+5/4, x+5/4, -z+3/4'
'x+3/4, z+3/4, y+3/4'
'-x+5/4, z+5/4, -y+3/4'
'-x+3/4, -z+5/4, y+5/4'
'x+5/4, -z+3/4, -y+5/4'
'z+3/4, y+3/4, x+3/4'
'z+5/4, -y+3/4, -x+5/4'
'-z+5/4, y+5/4, -x+3/4'
'-z+3/4, -y+5/4, x+5/4'

loop_
_atom_site_label
_atom_site_type_symbol
_atom_site_fract_x
_atom_site_fract_y
_atom_site_fract_z
_atom_site_U_iso_or_equiv
_atom_site_adp_type
_atom_site_occupancy
_atom_site_symmetry_multiplicity
_atom_site_calc_flag
_atom_site_refinement_flags
Si Si 0.292684(17) 0.292684(17) 0.292684(17) 0.01456(10) Uani 1 3 d S
Li1 Li 0.34860(9) 0.46298(11) 0.12425(10) 0.0214(4) Uani 0.9613(19) 1 d P
Al1 Al 0.34860(9) 0.46298(11) 0.12425(10) 0.0214(4) Uani 0.0387(19) 1 d P
Li2 Li 0.5000 0.2500 0.1250 0.0194(8) Uani 0.958(3) 4 d SP
Al2 Al 0.5000 0.2500 0.1250 0.0194(8) Uani 0.042(3) 4 d SP

loop_
_atom_site_aniso_label
_atom_site_aniso_U_11
_atom_site_aniso_U_22
_atom_site_aniso_U_33
_atom_site_aniso_U_23
_atom_site_aniso_U_13
_atom_site_aniso_U_12
Si 0.01456(10) 0.01456(10) 0.01456(10) 0.00004(6) 0.00004(6) 0.00004(6)
Li1 0.0238(7) 0.0180(6) 0.0222(6) 0.0013(4) 0.0065(4) 0.0002(4)
Al1 0.0238(7) 0.0180(6) 0.0222(6) 0.0013(4) 0.0065(4) 0.0002(4)
Li2 0.0216(9) 0.0216(9) 0.0149(12) 0.000 0.000 0.000
Al2 0.0216(9) 0.0216(9) 0.0149(12) 0.000 0.000 0.000

loop_
_atom_type_symbol
_atom_type_description
_atom_type_scat_dispersion_real
_atom_type_scat_dispersion_imag
_atom_type_scat_source
Li Li -0.0003 0.0001 'International Tables Vol C Tables 4.2.6.8 and 6.1.1.4'
Si Si 0.0817 0.0704 'International Tables Vol C Tables 4.2.6.8 and 6.1.1.4'

loop_
_geom_angle_atom_site_label_1
_geom_angle_atom_site_label_2
_geom_angle_atom_site_label_3
_geom_angle
_geom_angle_site_symmetry_1
_geom_angle_site_symmetry_3
Al1 Si Li1 0.00(5) 9 9
Al1 Si Li1 118.191(11) 9 .
Li1 Si Li1 118.191(11) 9 .
Al1 Si Al1 118.192(11) 9 5
Li1 Si Al1 118.192(11) 9 5
Li1 Si Al1 118.191(11) . 5
Al1 Si Li1 118.192(11) 9 5
Li1 Si Li1 118.192(11) 9 5
Li1 Si Li1 118.191(11) . 5
Al1 Si Li1 0.00(4) 5 5
Al1 Si Al1 69.17(4) 9 16_545
Li1 Si Al1 69.17(4) 9 16_545
Li1 Si Al1 94.78(3) . 16_545
Al1 Si Al1 127.48(4) 5 16_545
Li1 Si Al1 127.48(4) 5 16_545
Al1 Si Li1 69.17(4) 9 16_545
Li1 Si Li1 69.17(4) 9 16_545
Li1 Si Li1 94.78(3) . 16_545
Al1 Si Li1 127.48(4) 5 16_545
Li1 Si Li1 127.48(4) 5 16_545
Al1 Si Li1 0.00(7) 16_545 16_545
Al1 Si Al1 127.48(4) 9 24_554
Li1 Si Al1 127.48(4) 9 24_554
Li1 Si Al1 69.17(4) . 24_554
Al1 Si Al1 94.78(3) 5 24_554
Li1 Si Al1 94.78(3) 5 24_554
Al1 Si Al1 58.31(4) 16_545 24_554
Li1 Si Al1 58.31(4) 16_545 24_554
Al1 Si Li1 127.48(4) 9 24_554
Li1 Si Li1 127.48(4) 9 24_554
Li1 Si Li1 69.17(4) . 24_554
Al1 Si Li1 94.78(3) 5 24_554
Li1 Si Li1 94.78(3) 5 24_554
Al1 Si Li1 58.31(4) 16_545 24_554
Li1 Si Li1 58.31(4) 16_545 24_554
Al1 Si Li1 0.00(6) 24_554 24_554
Al1 Si Al1 94.78(3) 9 20_455
Li1 Si Al1 94.78(3) 9 20_455
Li1 Si Al1 127.48(4) . 20_455
Al1 Si Al1 69.17(4) 5 20_455
Li1 Si Al1 69.17(4) 5 20_455
Al1 Si Al1 58.31(4) 16_545 20_455
Li1 Si Al1 58.31(4) 16_545 20_455
Al1 Si Al1 58.31(4) 24_554 20_455
Li1 Si Al1 58.31(4) 24_554 20_455
Al1 Si Li1 94.78(3) 9 20_455
Li1 Si Li1 94.78(3) 9 20_455
Li1 Si Li1 127.48(4) . 20_455
Al1 Si Li1 69.17(4) 5 20_455
Li1 Si Li1 69.17(4) 5 20_455
Al1 Si Li1 58.31(4) 16_545 20_455
Li1 Si Li1 58.31(4) 16_545 20_455
Al1 Si Li1 58.31(4) 24_554 20_455
Li1 Si Li1 58.31(4) 24_554 20_455
Al1 Si Li1 0.00(7) 20_455 20_455
Si Li1 Al1 172.00(3) . 7_564
Si Li1 Li1 172.00(3) . 7_564
Al1 Li1 Li1 0.00(7) 7_564 7_564
Si Li1 Al1 123.00(6) . 10_655
Al1 Li1 Al1 60.0 7_564 10_655
Li1 Li1 Al1 60.0 7_564 10_655
Si Li1 Li1 123.00(6) . 10_655
Al1 Li1 Li1 60.0 7_564 10_655
Li1 Li1 Li1 60.0 7_564 10_655
Al1 Li1 Li1 0.00(6) 10_655 10_655
Si Li1 Si 127.11(5) . 39_454
Al1 Li1 Si 60.85(2) 7_564 39_454
Li1 Li1 Si 60.85(2) 7_564 39_454
Al1 Li1 Si 60.85(2) 10_655 39_454
Li1 Li1 Si 60.85(2) 10_655 39_454
Si Li1 Al2 64.57(2) . 5
Al1 Li1 Al2 107.44(4) 7_564 5
Li1 Li1 Al2 107.44(4) 7_564 5
Al1 Li1 Al2 120.42(2) 10_655 5
Li1 Li1 Al2 120.42(2) 10_655 5
Si Li1 Al2 166.74(5) 39_454 5
Si Li1 Li2 64.57(2) . 5
Al1 Li1 Li2 107.44(4) 7_564 5
Li1 Li1 Li2 107.44(4) 7_564 5
Al1 Li1 Li2 120.42(2) 10_655 5
Li1 Li1 Li2 120.42(2) 10_655 5
Si Li1 Li2 166.74(5) 39_454 5
Al2 Li1 Li2 0.0 5 5
Si Li1 Li2 64.24(3) . .
Al1 Li1 Li2 123.66(2) 7_564 .
Li1 Li1 Li2 123.66(2) 7_564 .
Al1 Li1 Li2 95.10(4) 10_655 .
Li1 Li1 Li2 95.10(4) 10_655 .
Si Li1 Li2 62.91(2) 39_454 .
Al2 Li1 Li2 127.94(4) 5 .
Li2 Li1 Li2 127.94(4) 5 .
Si Li1 Li1 62.52(4) . 28_455
Al1 Li1 Li1 114.00(4) 7_564 28_455
Li1 Li1 Li1 114.00(4) 7_564 28_455
Al1 Li1 Li1 73.32(3) 10_655 28_455
Li1 Li1 Li1 73.32(3) 10_655 28_455
Si Li1 Li1 129.17(2) 39_454 28_455
Al2 Li1 Li1 59.62(2) 5 28_455
Li2 Li1 Li1 59.62(2) 5 28_455
Li2 Li1 Li1 103.14(5) . 28_455
Si Li1 Al1 62.52(4) . 28_455
Al1 Li1 Al1 114.00(4) 7_564 28_455
Li1 Li1 Al1 114.00(4) 7_564 28_455
Al1 Li1 Al1 73.32(3) 10_655 28_455
Li1 Li1 Al1 73.32(3) 10_655 28_455
Si Li1 Al1 129.17(2) 39_454 28_455
Al2 Li1 Al1 59.62(2) 5 28_455
Li2 Li1 Al1 59.62(2) 5 28_455
Li2 Li1 Al1 103.14(5) . 28_455
Li1 Li1 Al1 0.00(4) 28_455 28_455
Al1 Li2 Li1 0.00(7) 46_454 46_454
Al1 Li2 Al1 60.76(4) 46_454 23_545
Li1 Li2 Al1 60.76(4) 46_454 23_545
Al1 Li2 Li1 60.76(4) 46_454 23_545
Li1 Li2 Li1 60.76(4) 46_454 23_545
Al1 Li2 Li1 0.00(6) 23_545 23_545
Al1 Li2 Al1 138.09(3) 46_454 36_554
Li1 Li2 Al1 138.09(3) 46_454 36_554
Al1 Li2 Al1 138.09(3) 23_545 36_554
Li1 Li2 Al1 138.09(3) 23_545 36_554
Al1 Li2 Li1 138.09(3) 46_454 36_554
Li1 Li2 Li1 138.09(3) 46_454 36_554
Al1 Li2 Li1 138.09(3) 23_545 36_554
Li1 Li2 Li1 138.09(3) 23_545 36_554
Al1 Li2 Li1 0.00(5) 36_554 36_554
Al1 Li2 Al1 138.09(3) 46_454 9
Li1 Li2 Al1 138.09(3) 46_454 9
Al1 Li2 Al1 138.09(3) 23_545 9
Li1 Li2 Al1 138.09(3) 23_545 9
Al1 Li2 Al1 60.76(4) 36_554 9
Li1 Li2 Al1 60.76(4) 36_554 9
Al1 Li2 Li1 138.09(3) 46_454 9
Li1 Li2 Li1 138.09(3) 46_454 9
Al1 Li2 Li1 138.09(3) 23_545 9
Li1 Li2 Li1 138.09(3) 23_545 9
Al1 Li2 Li1 60.76(4) 36_554 9
Li1 Li2 Li1 60.76(4) 36_554 9
Al1 Li2 Li1 0.00(6) 9 9
Al1 Li2 Al1 108.37(4) 46_454 39_454
Li1 Li2 Al1 108.37(4) 46_454 39_454
Al1 Li2 Al1 71.93(2) 23_545 39_454
Li1 Li2 Al1 71.93(2) 23_545 39_454
Al1 Li2 Al1 66.42(4) 36_554 39_454
Li1 Li2 Al1 66.42(4) 36_554 39_454
Al1 Li2 Al1 113.27(3) 9 39_454
Li1 Li2 Al1 113.27(3) 9 39_454
Al1 Li2 Li1 108.37(4) 46_454 39_454
Li1 Li2 Li1 108.37(4) 46_454 39_454
Al1 Li2 Li1 71.93(2) 23_545 39_454
Li1 Li2 Li1 71.93(2) 23_545 39_454
Al1 Li2 Li1 66.42(4) 36_554 39_454
Li1 Li2 Li1 66.42(4) 36_554 39_454
Al1 Li2 Li1 113.27(3) 9 39_454
Li1 Li2 Li1 113.27(3) 9 39_454
Al1 Li2 Li1 0.00(6) 39_454 39_454
Al1 Li2 Al1 71.93(2) 46_454 16_545
Li1 Li2 Al1 71.93(2) 46_454 16_545
Al1 Li2 Al1 108.37(4) 23_545 16_545
Li1 Li2 Al1 108.37(4) 23_545 16_545
Al1 Li2 Al1 113.27(3) 36_554 16_545
Li1 Li2 Al1 113.27(3) 36_554 16_545
Al1 Li2 Al1 66.42(4) 9 16_545
Li1 Li2 Al1 66.42(4) 9 16_545
Al1 Li2 Al1 179.67(5) 39_454 16_545
Li1 Li2 Al1 179.67(5) 39_454 16_545
Al1 Li2 Li1 71.93(2) 46_454 16_545
Li1 Li2 Li1 71.93(2) 46_454 16_545
Al1 Li2 Li1 108.37(4) 23_545 16_545
Li1 Li2 Li1 108.37(4) 23_545 16_545
Al1 Li2 Li1 113.27(3) 36_554 16_545
Li1 Li2 Li1 113.27(3) 36_554 16_545
Al1 Li2 Li1 66.42(4) 9 16_545
Li1 Li2 Li1 66.42(4) 9 16_545
Al1 Li2 Li1 179.67(5) 39_454 16_545
Li1 Li2 Li1 179.67(5) 39_454 16_545
Al1 Li2 Li1 0.00(6) 16_545 16_545

loop_
_geom_bond_atom_site_label_1
_geom_bond_atom_site_label_2
_geom_bond_distance
_geom_bond_site_symmetry_2
Si Al1 2.6229(12) 9
Si Li1 2.6229(12) 9
Si Li1 2.6230(12) .
Si Al1 2.6230(12) 5
Si Li1 2.6230(12) 5
Si Al1 2.7306(11) 16_545
Si Li1 2.7306(11) 16_545
Si Al1 2.7306(11) 24_554
Si Li1 2.7306(11) 24_554
Si Al1 2.7307(11) 20_455
Si Li1 2.7307(11) 20_455
Li1 Al1 2.6606(19) 7_564
Li1 Li1 2.6606(19) 7_564
Li1 Al1 2.6606(19) 10_655
Li1 Li1 2.6606(19) 10_655
Li1 Si 2.7306(11) 39_454
Li1 Al2 2.7640(11) 5
Li1 Li2 2.7640(11) 5
Li1 Li2 2.7866(12) .
Li1 Li1 2.796(2) 28_455
Li1 Al1 2.796(2) 28_455
Li2 Al1 2.7640(11) 46_454
Li2 Li1 2.7640(11) 46_454
Li2 Al1 2.7640(11) 23_545
Li2 Li1 2.7640(11) 23_545
Li2 Al1 2.7640(11) 36_554
Li2 Li1 2.7640(11) 36_554
Li2 Al1 2.7640(11) 9
Li2 Li1 2.7640(11) 9
Li2 Al1 2.7866(12) 39_454
Li2 Li1 2.7866(12) 39_454
Li2 Al1 2.7866(12) 16_545
Li2 Li1 2.7866(12) 16_545
